data_7218774
loop_
_publ_author_name
'Jacobs, Ayesha'
'Amombo Noa, Francoise M.'

_publ_section_title
;
 Co-crystals and co-crystal hydrates of vanillic acid
;
_journal_issue 1
_journal_name_full CrystEngComm
_journal_page_first 98
_journal_paper_doi 10.1039/C4CE01795A
_journal_volume 17
_journal_year 2015
_chemical_formula_sum 'C21 H17 N O4'
_chemical_formula_weight 347.36
_chemical_name_systematic
; 
 vanillic acid acridine co-crystal 
;
_space_group_IT_number 14
_symmetry_cell_setting monoclinic
_symmetry_space_group_name_Hall '-P 2yn'
_symmetry_space_group_name_H-M 'P 1 21/n 1'
_atom_sites_solution_hydrogens geom
_atom_sites_solution_primary direct
_atom_sites_solution_secondary difmap
_audit_creation_method SHELXL-97
_cell_angle_alpha 90.00
_cell_angle_beta 90.68(3)
_cell_angle_gamma 90.00
_cell_formula_units_Z 4
_cell_length_a 8.4690(17)
_cell_length_b 22.621(5)
_cell_length_c 8.9534(18)
_cell_measurement_reflns_used 8330
_cell_measurement_temperature 173(2)
_cell_measurement_theta_max 27.53
_cell_measurement_theta_min 1.80
_cell_volume 1715.1(6)
_computing_cell_refinement 'SAINT-Plus (Bruker, 2004)'
_computing_data_collection 'APEX2 (Bruker, 2005)'
_computing_data_reduction 'SAINT-Plus and XPREP (Bruker 2004)'
_computing_molecular_graphics 'X-seed (Barbour, 1999)'
_computing_publication_material 'SHELXL-97 (Sheldrick, 1997)'
_computing_structure_refinement 'SHELXL-97 (Sheldrick, 1997)'
_computing_structure_solution 'SHELXS-97 (Sheldrick, 1990)'
_diffrn_ambient_temperature 173(2)
_diffrn_measured_fraction_theta_full 0.997
_diffrn_measured_fraction_theta_max 0.997
_diffrn_radiation_monochromator graphite
_diffrn_radiation_source 'fine-focus sealed tube'
_diffrn_radiation_type MoK\a
_diffrn_radiation_wavelength 0.71073
_diffrn_reflns_av_R_equivalents 0.0463
_diffrn_reflns_av_sigmaI/netI 0.0769
_diffrn_reflns_limit_h_max 10
_diffrn_reflns_limit_h_min -11
_diffrn_reflns_limit_k_max 29
_diffrn_reflns_limit_k_min -25
_diffrn_reflns_limit_l_max 5
_diffrn_reflns_limit_l_min -11
_diffrn_reflns_number 8132
_diffrn_reflns_theta_full 27.53
_diffrn_reflns_theta_max 27.53
_diffrn_reflns_theta_min 1.80
_exptl_absorpt_coefficient_mu 0.094
_exptl_absorpt_correction_T_max 0.997
_exptl_absorpt_correction_T_min 0.854
_exptl_absorpt_correction_type multi-scan
_exptl_absorpt_process_details 'Bruker SADABS'
_exptl_crystal_colour colourless
_exptl_crystal_density_diffrn 1.345
_exptl_crystal_density_method 'not measured'
_exptl_crystal_description rectangle
_exptl_crystal_F_000 728
_exptl_crystal_recrystallization_method 'Re-crystallisation from solvent: diethyl ether'
_exptl_crystal_size_max 0.12
_exptl_crystal_size_mid 0.08
_exptl_crystal_size_min 0.03
_refine_diff_density_max 0.235
_refine_diff_density_min -0.234
_refine_diff_density_rms 0.048
_refine_ls_extinction_method none
_refine_ls_goodness_of_fit_ref 0.965
_refine_ls_hydrogen_treatment noref
_refine_ls_matrix_type full
_refine_ls_number_parameters 244
_refine_ls_number_reflns 3933
_refine_ls_number_restraints 1
_refine_ls_restrained_S_all 0.965
_refine_ls_R_factor_all 0.1092
_refine_ls_R_factor_gt 0.0511
_refine_ls_shift/su_max 0.000
_refine_ls_shift/su_mean 0.000
_refine_ls_structure_factor_coef Fsqd
_refine_ls_weighting_details 'calc w=1/[\s^2^(Fo^2^)+(0.0545P)^2^+0.0000P] where P=(Fo^2^+2Fc^2^)/3'
_refine_ls_weighting_scheme calc
_refine_ls_wR_factor_gt 0.1057
_refine_ls_wR_factor_ref 0.1276
_reflns_number_gt 2217
_reflns_number_total 3933
_reflns_threshold_expression >2sigma(I)
_cod_data_source_file c4ce01795a2.cif
_cod_data_source_block d:
_cod_depositor_comments
;
The following automatic conversions were performed:

'_symmetry_cell_setting' value 'Monoclinic' changed to 'monoclinic'
according to
/usr/data/users/saulius/crontab/automatic-downloads/rss-feeds/RSC/lib/dictionaries/cif_core.dic
dictionary named 'cif_core.dic' version 2.4.2 from 2011-04-26.

Automatic conversion script
Id: cif_fix_values 2827 2014-09-09 07:05:25Z andrius 

 Adding full bibliography for 7218771--7218777.cif.
;
_cod_original_sg_symbol_H-M P21/n
_cod_database_code 7218774

loop_
_symmetry_equiv_pos_as_xyz
'x, y, z'
'-x+1/2, y+1/2, -z+1/2'
'-x, -y, -z'
'x-1/2, -y-1/2, z-1/2'

loop_
_atom_site_label
_atom_site_type_symbol
_atom_site_fract_x
_atom_site_fract_y
_atom_site_fract_z
_atom_site_U_iso_or_equiv
_atom_site_adp_type
_atom_site_occupancy
_atom_site_symmetry_multiplicity
_atom_site_calc_flag
_atom_site_refinement_flags
O1 O 0.13993(16) 0.11541(7) 0.80078(15) 0.0363(4) Uani 1 1 d D
C1 C 0.2374(2) 0.19018(9) 0.96054(19) 0.0251(4) Uani 1 1 d .
O2 O 0.40053(15) 0.12137(6) 0.83344(14) 0.0317(4) Uani 1 1 d .
C2 C 0.3632(2) 0.21992(10) 1.0255(2) 0.0295(5) Uani 1 1 d .
H2 H 0.4679 0.2089 1.0008 0.035 Uiso 1 1 calc R
O3 O 0.16848(16) 0.32499(7) 1.26699(14) 0.0297(3) Uani 1 1 d .
C3 C 0.3393(2) 0.26544(10) 1.1259(2) 0.0314(5) Uani 1 1 d .
H3 H 0.4271 0.2856 1.1687 0.038 Uiso 1 1 calc R
O4 O -0.08422(14) 0.27264(7) 1.14267(15) 0.0380(4) Uani 1 1 d .
C4 C 0.1879(2) 0.28150(9) 1.16392(19) 0.0249(4) Uani 1 1 d .
C5 C 0.0597(2) 0.25244(9) 1.09706(19) 0.0255(5) Uani 1 1 d .
H5 H 0.064(3) 0.3344(14) 1.282(3) 0.082(9) Uiso 1 1 d .
C6 C 0.0841(2) 0.20773(9) 0.99612(19) 0.0255(4) Uani 1 1 d .
H6 H -0.0038 0.1886 0.9502 0.031 Uiso 1 1 calc R
C7 C -0.2210(2) 0.24826(13) 1.0734(3) 0.0546(8) Uani 1 1 d .
H7A H -0.2164 0.2546 0.9652 0.082 Uiso 1 1 calc R
H7B H -0.3153 0.2675 1.1129 0.082 Uiso 1 1 calc R
H7C H -0.2257 0.2058 1.0941 0.082 Uiso 1 1 calc R
C8 C 0.2663(2) 0.13949(10) 0.8586(2) 0.0269(5) Uani 1 1 d .
N9 N 0.20754(18) 0.03467(8) 0.61138(17) 0.0302(4) Uani 1 1 d .
C10 C 0.3012(2) -0.01204(10) 0.6450(2) 0.0301(5) Uani 1 1 d .
C11 C 0.3479(2) -0.02217(11) 0.7958(2) 0.0377(5) Uani 1 1 d .
H11 H 0.3137 0.0038 0.8722 0.045 Uiso 1 1 calc R
C12 C 0.4417(3) -0.06909(12) 0.8306(3) 0.0464(6) Uani 1 1 d .
H12 H 0.4710 -0.0761 0.9319 0.056 Uiso 1 1 calc R
C13 C 0.4962(3) -0.10766(12) 0.7179(3) 0.0504(6) Uani 1 1 d .
H13 H 0.5629 -0.1399 0.7441 0.060 Uiso 1 1 calc R
C14 C 0.4541(3) -0.09908(11) 0.5733(3) 0.0433(6) Uani 1 1 d .
H14 H 0.4923 -0.1252 0.4989 0.052 Uiso 1 1 calc R
C15 C 0.3534(2) -0.05133(10) 0.5310(2) 0.0336(5) Uani 1 1 d .
C16 C 0.3042(2) -0.04117(10) 0.3852(2) 0.0377(5) Uani 1 1 d .
H16 H 0.3381 -0.0669 0.3080 0.045 Uiso 1 1 calc R
C17 C 0.2059(2) 0.00602(10) 0.3504(2) 0.0342(5) Uani 1 1 d .
C18 C 0.1502(3) 0.01906(12) 0.2026(2) 0.0443(6) Uani 1 1 d .
H18 H 0.1785 -0.0062 0.1225 0.053 Uiso 1 1 calc R
C19 C 0.0590(3) 0.06630(13) 0.1750(2) 0.0485(7) Uani 1 1 d .
H19 H 0.0236 0.0743 0.0759 0.058 Uiso 1 1 calc R
C20 C 0.0150(3) 0.10435(12) 0.2932(2) 0.0467(6) Uani 1 1 d .
H20 H -0.0490 0.1379 0.2722 0.056 Uiso 1 1 calc R
C21 C 0.0626(2) 0.09378(11) 0.4357(2) 0.0388(6) Uani 1 1 d .
H21 H 0.0307 0.1195 0.5135 0.047 Uiso 1 1 calc R
C22 C 0.1600(2) 0.04436(10) 0.4691(2) 0.0314(5) Uani 1 1 d .
H1A H 0.172(3) 0.0844(10) 0.733(3) 0.102(11) Uiso 1 1 d D

loop_
_atom_site_aniso_label
_atom_site_aniso_U_11
_atom_site_aniso_U_22
_atom_site_aniso_U_33
_atom_site_aniso_U_23
_atom_site_aniso_U_13
_atom_site_aniso_U_12
O1 0.0302(8) 0.0437(10) 0.0348(8) -0.0164(7) -0.0003(6) 0.0002(7)
C1 0.0252(9) 0.0276(12) 0.0226(9) 0.0012(8) -0.0004(7) -0.0010(8)
O2 0.0276(7) 0.0301(9) 0.0374(8) -0.0009(7) 0.0054(6) 0.0009(6)
C2 0.0213(9) 0.0354(13) 0.0320(10) -0.0023(9) 0.0017(8) -0.0005(9)
O3 0.0265(7) 0.0312(9) 0.0314(7) -0.0069(6) 0.0002(6) -0.0011(6)
C3 0.0248(10) 0.0370(14) 0.0325(11) -0.0050(10) -0.0016(8) -0.0060(9)
O4 0.0199(7) 0.0487(11) 0.0454(8) -0.0201(8) -0.0004(6) 0.0006(7)
C4 0.0298(10) 0.0228(12) 0.0222(9) -0.0014(8) -0.0004(8) -0.0008(9)
C5 0.0224(10) 0.0309(12) 0.0233(9) 0.0010(9) 0.0011(7) 0.0008(8)
C6 0.0243(9) 0.0274(12) 0.0247(9) -0.0011(9) -0.0021(7) -0.0043(8)
C7 0.0215(11) 0.073(2) 0.0697(16) -0.0340(15) -0.0061(10) 0.0010(12)
C8 0.0275(11) 0.0296(12) 0.0236(9) 0.0041(9) 0.0014(8) -0.0021(9)
N9 0.0336(9) 0.0309(11) 0.0262(9) -0.0037(8) 0.0031(7) -0.0042(8)
C10 0.0305(11) 0.0298(13) 0.0300(10) 0.0001(9) 0.0024(8) -0.0049(9)
C11 0.0420(12) 0.0398(15) 0.0315(11) 0.0007(10) 0.0028(9) -0.0062(11)
C12 0.0459(14) 0.0499(18) 0.0432(13) 0.0122(13) -0.0066(11) -0.0039(12)
C13 0.0457(14) 0.0379(16) 0.0673(17) 0.0077(14) -0.0067(12) 0.0050(12)
C14 0.0447(13) 0.0315(14) 0.0537(14) -0.0079(12) 0.0022(11) -0.0007(11)
C15 0.0325(11) 0.0276(13) 0.0408(12) -0.0032(10) 0.0044(9) -0.0040(10)
C16 0.0462(13) 0.0326(14) 0.0346(11) -0.0105(10) 0.0096(10) -0.0061(10)
C17 0.0412(12) 0.0336(14) 0.0279(10) -0.0029(10) 0.0051(9) -0.0091(10)
C18 0.0535(14) 0.0527(18) 0.0268(11) -0.0030(11) 0.0053(10) -0.0126(13)
C19 0.0549(15) 0.0577(19) 0.0327(12) 0.0110(12) -0.0063(11) -0.0151(14)
C20 0.0473(14) 0.0468(17) 0.0460(14) 0.0100(12) -0.0041(11) -0.0040(12)
C21 0.0414(13) 0.0359(15) 0.0391(12) -0.0013(11) 0.0011(10) -0.0023(11)
C22 0.0336(11) 0.0314(13) 0.0294(10) -0.0006(9) 0.0039(8) -0.0058(9)

loop_
_atom_type_symbol
_atom_type_description
_atom_type_scat_dispersion_real
_atom_type_scat_dispersion_imag
_atom_type_scat_source
C C 0.0033 0.0016 'International Tables Vol C Tables 4.2.6.8 and 6.1.1.4'
H H 0.0000 0.0000 'International Tables Vol C Tables 4.2.6.8 and 6.1.1.4'
N N 0.0061 0.0033 'International Tables Vol C Tables 4.2.6.8 and 6.1.1.4'
O O 0.0106 0.0060 'International Tables Vol C Tables 4.2.6.8 and 6.1.1.4'

loop_
_geom_angle_atom_site_label_1
_geom_angle_atom_site_label_2
_geom_angle_atom_site_label_3
_geom_angle
C8 O1 H1A 108.3(17)
C2 C1 C6 118.62(18)
C2 C1 C8 120.09(17)
C6 C1 C8 121.26(17)
C1 C2 C3 121.17(18)
C1 C2 H2 119.4
C3 C2 H2 119.4
C4 O3 H5 113.1(18)
C4 C3 C2 120.01(18)
C4 C3 H3 120.0
C2 C3 H3 120.0
C5 O4 C7 117.71(16)
O3 C4 C3 118.56(17)
O3 C4 C5 122.11(16)
C3 C4 C5 119.33(18)
O4 C5 C6 125.68(17)
O4 C5 C4 113.89(17)
C6 C5 C4 120.43(17)
C5 C6 C1 120.41(18)
C5 C6 H6 119.8
C1 C6 H6 119.8
O4 C7 H7A 109.5
O4 C7 H7B 109.5
H7A C7 H7B 109.5
O4 C7 H7C 109.5
H7A C7 H7C 109.5
H7B C7 H7C 109.5
O2 C8 O1 122.92(19)
O2 C8 C1 121.88(18)
O1 C8 C1 115.19(16)
C22 N9 C10 120.28(18)
N9 C10 C11 119.53(19)
N9 C10 C15 120.88(18)
C11 C10 C15 119.6(2)
C12 C11 C10 119.9(2)
C12 C11 H11 120.0
C10 C11 H11 120.0
C11 C12 C13 120.8(2)
C11 C12 H12 119.6
C13 C12 H12 119.6
C14 C13 C12 120.6(2)
C14 C13 H13 119.7
C12 C13 H13 119.7
C13 C14 C15 120.9(2)
C13 C14 H14 119.6
C15 C14 H14 119.6
C16 C15 C14 123.3(2)
C16 C15 C10 118.6(2)
C14 C15 C10 118.2(2)
C15 C16 C17 120.8(2)
C15 C16 H16 119.6
C17 C16 H16 119.6
C16 C17 C22 117.91(19)
C16 C17 C18 123.8(2)
C22 C17 C18 118.2(2)
C19 C18 C17 121.2(2)
C19 C18 H18 119.4
C17 C18 H18 119.4
C18 C19 C20 120.2(2)
C18 C19 H19 119.9
C20 C19 H19 119.9
C21 C20 C19 121.2(2)
C21 C20 H20 119.4
C19 C20 H20 119.4
C20 C21 C22 120.2(2)
C20 C21 H21 119.9
C22 C21 H21 119.9
N9 C22 C21 119.55(19)
N9 C22 C17 121.5(2)
C21 C22 C17 118.94(19)

loop_
_geom_bond_atom_site_label_1
_geom_bond_atom_site_label_2
_geom_bond_distance
O1 C8 1.303(2)
O1 H1A 0.9700(3)
C1 C2 1.383(3)
C1 C6 1.398(2)
C1 C8 1.487(3)
O2 C8 1.232(2)
C2 C3 1.384(3)
C2 H2 0.9500
O3 C4 1.360(2)
O3 H5 0.92(3)
C3 C4 1.379(3)
C3 H3 0.9500
O4 C5 1.369(2)
O4 C7 1.419(2)
C4 C5 1.397(3)
C5 C6 1.374(3)
C6 H6 0.9500
C7 H7A 0.9800
C7 H7B 0.9800
C7 H7C 0.9800
N9 C22 1.349(2)
N9 C10 1.353(3)
C10 C11 1.421(3)
C10 C15 1.427(3)
C11 C12 1.359(3)
C11 H11 0.9500
C12 C13 1.416(3)
C12 H12 0.9500
C13 C14 1.353(3)
C13 H13 0.9500
C14 C15 1.425(3)
C14 H14 0.9500
C15 C16 1.385(3)
C16 C17 1.387(3)
C16 H16 0.9500
C17 C22 1.429(3)
C17 C18 1.430(3)
C18 C19 1.340(3)
C18 H18 0.9500
C19 C20 1.418(3)
C19 H19 0.9500
C20 C21 1.354(3)
C20 H20 0.9500
C21 C22 1.419(3)
C21 H21 0.9500
